data_4502096
loop_
_publ_author_name
'Cao, Man-Li'
'Wu, Jin-Ji'
'Liang, Jin-Juan'
'Ye, Bao-Hui'

_publ_section_title
;
 Ligand-Directed Assembly of Asymmetric 1,3,5-Triazine Ligands Containing
 Pyridyl and Hydroxyl Groups
;
_journal_issue 11
_journal_name_full 'Crystal Growth &amp; Design'
_journal_page_first 4934
_journal_paper_doi 10.1021/cg101016t
_journal_volume 10
_journal_year 2010
_chemical_formula_sum 'C26 H32 Fe N10 O10'
_chemical_formula_weight 700.47
_chemical_name_systematic
; 
 ? 
;
_space_group_IT_number 14
_symmetry_cell_setting monoclinic
_symmetry_space_group_name_Hall '-P 2ybc'
_symmetry_space_group_name_H-M 'P 1 21/c 1'
_atom_sites_solution_hydrogens geom
_atom_sites_solution_primary direct
_atom_sites_solution_secondary difmap
_audit_creation_method SHELXL-97
_cell_angle_alpha 90.00
_cell_angle_beta 93.437(6)
_cell_angle_gamma 90.00
_cell_formula_units_Z 2
_cell_length_a 6.793(2)
_cell_length_b 12.736(4)
_cell_length_c 17.340(6)
_cell_measurement_reflns_used 2923
_cell_measurement_temperature 293(2)
_cell_measurement_theta_max 26.00
_cell_measurement_theta_min 1.99
_cell_volume 1497.5(8)
_computing_structure_refinement 'SHELXL-97 (Sheldrick, 1997)'
_computing_structure_solution 'SHELXS-97 (Sheldrick, 1990)'
_diffrn_ambient_temperature 293(2)
_diffrn_measured_fraction_theta_full 0.993
_diffrn_measured_fraction_theta_max 0.993
_diffrn_measurement_device_type 'Bruker Smart Apex CCD area detector'
_diffrn_measurement_method 'phi and omega scans'
_diffrn_radiation_monochromator graphite
_diffrn_radiation_source 'fine-focus sealed tube'
_diffrn_radiation_type MoK\a
_diffrn_radiation_wavelength 0.71073
_diffrn_reflns_av_R_equivalents 0.0227
_diffrn_reflns_av_sigmaI/netI 0.0345
_diffrn_reflns_limit_h_max 4
_diffrn_reflns_limit_h_min -8
_diffrn_reflns_limit_k_max 14
_diffrn_reflns_limit_k_min -15
_diffrn_reflns_limit_l_max 21
_diffrn_reflns_limit_l_min -16
_diffrn_reflns_number 6327
_diffrn_reflns_theta_full 26.00
_diffrn_reflns_theta_max 26.00
_diffrn_reflns_theta_min 1.99
_diffrn_standards_decay_% negligible
_exptl_absorpt_coefficient_mu 0.578
_exptl_absorpt_correction_T_max 0.8931
_exptl_absorpt_correction_T_min 0.8737
_exptl_absorpt_correction_type multi-scan
_exptl_absorpt_process_details SADABS
_exptl_crystal_colour red
_exptl_crystal_density_diffrn 1.554
_exptl_crystal_density_method 'not measured'
_exptl_crystal_description block
_exptl_crystal_F_000 728
_exptl_crystal_size_max 0.24
_exptl_crystal_size_mid 0.22
_exptl_crystal_size_min 0.20
_refine_diff_density_max 0.293
_refine_diff_density_min -0.214
_refine_diff_density_rms 0.055
_refine_ls_extinction_method none
_refine_ls_goodness_of_fit_ref 1.015
_refine_ls_hydrogen_treatment constr
_refine_ls_matrix_type full
_refine_ls_number_parameters 214
_refine_ls_number_reflns 2923
_refine_ls_number_restraints 0
_refine_ls_restrained_S_all 1.015
_refine_ls_R_factor_all 0.0433
_refine_ls_R_factor_gt 0.0380
_refine_ls_shift/su_max 0.000
_refine_ls_shift/su_mean 0.000
_refine_ls_structure_factor_coef Fsqd
_refine_ls_weighting_details 'calc w=1/[\s^2^(Fo^2^)+(0.0596P)^2^+0.4995P] where P=(Fo^2^+2Fc^2^)/3'
_refine_ls_weighting_scheme calc
_refine_ls_wR_factor_gt 0.0991
_refine_ls_wR_factor_ref 0.1025
_reflns_number_gt 2593
_reflns_number_total 2923
_reflns_threshold_expression >2sigma(I)
_cod_data_source_file cg101016t_si_001.cif
_cod_data_source_block complex_2
_cod_depositor_comments
;
The following automatic conversions were performed:

'_symmetry_cell_setting' value 'Monoclinic' changed to 'monoclinic'
according to /home/saulius/struct/CIF-dictionaries/cif_core.dic
dictionary named 'cif_core.dic' version 2.4.2 from 2011-04-26.

Automatic conversion script
Id: cif_fix_values 1715 2011-07-08 13:25:40Z adriana 
;
_cod_original_sg_symbol_H-M P21/c
_cod_database_code 4502096

loop_
_symmetry_equiv_pos_as_xyz
'x, y, z'
'-x, y+1/2, -z+1/2'
'-x, -y, -z'
'x, -y-1/2, z-1/2'

loop_
_atom_site_label
_atom_site_type_symbol
_atom_site_fract_x
_atom_site_fract_y
_atom_site_fract_z
_atom_site_U_iso_or_equiv
_atom_site_adp_type
_atom_site_occupancy
_atom_site_symmetry_multiplicity
_atom_site_calc_flag
_atom_site_refinement_flags
Fe1 Fe 0.0000 1.0000 0.0000 0.02191(14) Uani 1 2 d S
C1 C -0.0225(3) 0.65460(16) 0.35833(11) 0.0292(4) Uani 1 1 d .
H1A H 0.0154 0.7031 0.3965 0.035 Uiso 1 1 calc R
C2 C -0.0587(3) 0.69035(16) 0.28407(11) 0.0290(4) Uani 1 1 d .
H2A H -0.0459 0.7613 0.2727 0.035 Uiso 1 1 calc R
C3 C -0.1147(3) 0.61944(15) 0.22627(11) 0.0246(4) Uani 1 1 d .
C4 C -0.1306(3) 0.51461(15) 0.24655(12) 0.0287(4) Uani 1 1 d .
H4A H -0.1675 0.4646 0.2094 0.034 Uiso 1 1 calc R
C5 C -0.0913(3) 0.48546(15) 0.32234(12) 0.0299(5) Uani 1 1 d .
H5A H -0.1017 0.4148 0.3351 0.036 Uiso 1 1 calc R
C6 C -0.1528(3) 0.65341(15) 0.14455(11) 0.0238(4) Uani 1 1 d .
C7 C -0.1813(3) 0.78319(15) 0.05441(11) 0.0239(4) Uani 1 1 d .
C8 C -0.2233(3) 0.61133(15) 0.02023(11) 0.0232(4) Uani 1 1 d .
C9 C -0.2643(3) 0.52991(16) -0.03983(12) 0.0253(4) Uani 1 1 d .
C10 C -0.2967(3) 0.55603(16) -0.11705(12) 0.0324(5) Uani 1 1 d .
H10A H -0.2922 0.6258 -0.1327 0.039 Uiso 1 1 calc R
C11 C -0.3359(4) 0.47732(18) -0.17076(13) 0.0380(5) Uani 1 1 d .
H11A H -0.3583 0.4962 -0.2224 0.046 Uiso 1 1 calc R
C12 C -0.3096(3) 0.35136(17) -0.07780(13) 0.0365(5) Uani 1 1 d .
H12A H -0.3117 0.2808 -0.0640 0.044 Uiso 1 1 calc R
C13 C -0.2721(3) 0.42425(16) -0.02034(12) 0.0312(5) Uani 1 1 d .
H13A H -0.2521 0.4031 0.0309 0.037 Uiso 1 1 calc R
N1 N -0.0387(2) 0.55370(13) 0.37886(9) 0.0267(4) Uani 1 1 d .
N2 N -0.1462(3) 0.75563(13) 0.12974(9) 0.0282(4) Uani 1 1 d .
N3 N -0.1893(2) 0.57717(13) 0.09261(9) 0.0262(4) Uani 1 1 d .
N4 N -0.2229(2) 0.71127(12) -0.00196(9) 0.0259(4) Uani 1 1 d .
N5 N -0.3434(3) 0.37586(15) -0.15243(11) 0.0385(5) Uani 1 1 d .
O1 O -0.1820(2) 0.88012(10) 0.03617(8) 0.0286(3) Uani 1 1 d .
O1W O 0.2565(2) 0.90170(11) 0.01598(8) 0.0334(4) Uani 1 1 d .
H1WA H 0.3198 0.8776 -0.0211 0.050 Uiso 1 1 d R
H1WB H 0.3495 0.9194 0.0520 0.050 Uiso 1 1 d R
O2W O 0.4759(3) 0.67897(15) 0.39631(10) 0.0524(5) Uani 1 1 d .
H2WA H 0.5750 0.7089 0.4219 0.079 Uiso 1 1 d R
H2WB H 0.4612 0.7159 0.3529 0.079 Uiso 1 1 d R
O3W O 0.4150(3) 0.78816(14) 0.25747(10) 0.0569(5) Uani 1 1 d .
H3WA H 0.3919 0.7342 0.2297 0.085 Uiso 1 1 d R
H3WB H 0.4614 0.8425 0.2353 0.085 Uiso 1 1 d R
O4W O -0.4681(2) 0.95834(15) 0.13298(10) 0.0468(4) Uani 1 1 d .
H4WA H -0.3651 0.9370 0.1103 0.070 Uiso 1 1 d R
H4WB H -0.4822 1.0260 0.1295 0.070 Uiso 1 1 d R

loop_
_atom_site_aniso_label
_atom_site_aniso_U_11
_atom_site_aniso_U_22
_atom_site_aniso_U_33
_atom_site_aniso_U_23
_atom_site_aniso_U_13
_atom_site_aniso_U_12
Fe1 0.0336(2) 0.0173(2) 0.0145(2) 0.00030(14) -0.00054(16) -0.00071(15)
C1 0.0423(11) 0.0246(10) 0.0205(10) -0.0021(8) 0.0004(8) 0.0000(9)
C2 0.0424(11) 0.0223(10) 0.0221(10) 0.0033(8) 0.0002(9) 0.0000(8)
C3 0.0302(10) 0.0251(10) 0.0184(9) 0.0018(8) 0.0013(8) 0.0003(8)
C4 0.0422(11) 0.0239(10) 0.0196(10) 0.0001(8) -0.0021(9) -0.0020(8)
C5 0.0434(12) 0.0225(10) 0.0234(11) 0.0023(8) -0.0010(9) -0.0010(8)
C6 0.0295(9) 0.0236(9) 0.0183(9) 0.0019(8) 0.0002(7) -0.0011(8)
C7 0.0276(9) 0.0224(9) 0.0215(10) 0.0028(8) 0.0010(8) -0.0006(8)
C8 0.0262(9) 0.0231(9) 0.0202(10) 0.0023(8) 0.0004(7) 0.0014(7)
C9 0.0289(10) 0.0234(9) 0.0236(10) -0.0004(8) 0.0012(8) 0.0016(8)
C10 0.0492(13) 0.0236(10) 0.0238(10) 0.0004(8) -0.0023(9) 0.0025(9)
C11 0.0531(14) 0.0366(12) 0.0235(11) -0.0028(9) -0.0038(10) 0.0042(10)
C12 0.0476(13) 0.0234(10) 0.0388(13) -0.0023(9) 0.0037(10) -0.0024(9)
C13 0.0408(11) 0.0261(10) 0.0264(11) 0.0025(9) 0.0006(9) -0.0001(9)
N1 0.0359(9) 0.0268(9) 0.0172(8) 0.0021(7) -0.0002(7) 0.0021(7)
N2 0.0411(10) 0.0239(9) 0.0188(8) 0.0016(7) -0.0032(7) -0.0021(7)
N3 0.0364(9) 0.0232(8) 0.0186(8) 0.0011(7) -0.0013(7) -0.0003(7)
N4 0.0365(9) 0.0228(8) 0.0183(8) 0.0027(7) -0.0003(7) -0.0018(7)
N5 0.0466(11) 0.0338(10) 0.0350(11) -0.0097(8) 0.0001(9) -0.0007(8)
O1 0.0414(8) 0.0185(7) 0.0261(7) 0.0035(6) 0.0019(6) -0.0026(6)
O1W 0.0401(8) 0.0315(8) 0.0282(8) -0.0010(6) -0.0019(6) 0.0080(6)
O2W 0.0519(10) 0.0645(12) 0.0391(10) 0.0121(9) -0.0101(8) -0.0223(9)
O3W 0.0908(15) 0.0405(10) 0.0380(10) -0.0089(8) -0.0086(9) -0.0072(10)
O4W 0.0439(9) 0.0538(10) 0.0434(10) -0.0086(8) 0.0073(8) 0.0050(8)

loop_
_atom_type_symbol
_atom_type_description
_atom_type_scat_dispersion_real
_atom_type_scat_dispersion_imag
_atom_type_scat_source
C C 0.0033 0.0016 'International Tables Vol C Tables 4.2.6.8 and 6.1.1.4'
H H 0.0000 0.0000 'International Tables Vol C Tables 4.2.6.8 and 6.1.1.4'
N N 0.0061 0.0033 'International Tables Vol C Tables 4.2.6.8 and 6.1.1.4'
O O 0.0106 0.0060 'International Tables Vol C Tables 4.2.6.8 and 6.1.1.4'
Fe Fe 0.3463 0.8444 'International Tables Vol C Tables 4.2.6.8 and 6.1.1.4'

loop_
_geom_angle_atom_site_label_1
_geom_angle_atom_site_label_2
_geom_angle_atom_site_label_3
_geom_angle
_geom_angle_site_symmetry_1
_geom_angle_site_symmetry_3
O1 Fe1 O1 180.00(7) . 3_575
O1 Fe1 O1W 91.45(6) . .
O1 Fe1 O1W 88.55(6) 3_575 .
O1 Fe1 O1W 88.55(6) . 3_575
O1 Fe1 O1W 91.45(6) 3_575 3_575
O1W Fe1 O1W 180.0 . 3_575
O1 Fe1 N1 91.17(6) . 4_575
O1 Fe1 N1 88.83(6) 3_575 4_575
O1W Fe1 N1 89.51(6) . 4_575
O1W Fe1 N1 90.49(6) 3_575 4_575
O1 Fe1 N1 88.83(6) . 2
O1 Fe1 N1 91.17(6) 3_575 2
O1W Fe1 N1 90.49(6) . 2
O1W Fe1 N1 89.51(6) 3_575 2
N1 Fe1 N1 180.000(1) 4_575 2
N1 C1 C2 123.64(18) . .
N1 C1 H1A 118.2 . .
C2 C1 H1A 118.2 . .
C1 C2 C3 119.20(19) . .
C1 C2 H2A 120.4 . .
C3 C2 H2A 120.4 . .
C2 C3 C4 117.81(18) . .
C2 C3 C6 121.56(18) . .
C4 C3 C6 120.61(17) . .
C5 C4 C3 119.23(18) . .
C5 C4 H4A 120.4 . .
C3 C4 H4A 120.4 . .
N1 C5 C4 123.40(18) . .
N1 C5 H5A 118.3 . .
C4 C5 H5A 118.3 . .
N2 C6 N3 126.05(17) . .
N2 C6 C3 117.56(17) . .
N3 C6 C3 116.38(17) . .
O1 C7 N4 118.53(17) . .
O1 C7 N2 119.11(17) . .
N4 C7 N2 122.32(17) . .
N4 C8 N3 125.49(18) . .
N4 C8 C9 117.99(17) . .
N3 C8 C9 116.51(17) . .
C10 C9 C13 117.51(19) . .
C10 C9 C8 121.53(18) . .
C13 C9 C8 120.95(18) . .
C11 C10 C9 119.3(2) . .
C11 C10 H10A 120.3 . .
C9 C10 H10A 120.3 . .
N5 C11 C10 123.4(2) . .
N5 C11 H11A 118.3 . .
C10 C11 H11A 118.3 . .
N5 C12 C13 123.9(2) . .
N5 C12 H12A 118.1 . .
C13 C12 H12A 118.1 . .
C12 C13 C9 119.1(2) . .
C12 C13 H13A 120.5 . .
C9 C13 H13A 120.5 . .
C1 N1 C5 116.71(17) . .
C1 N1 Fe1 122.86(13) . 2_545
C5 N1 Fe1 120.33(13) . 2_545
C6 N2 C7 115.64(16) . .
C8 N3 C6 114.26(17) . .
C8 N4 C7 116.21(16) . .
C11 N5 C12 116.77(19) . .
C7 O1 Fe1 142.26(13) . .
Fe1 O1W H1WA 123.7 . .
Fe1 O1W H1WB 118.6 . .
H1WA O1W H1WB 104.5 . .
H2WA O2W H2WB 104.2 . .
H3WA O3W H3WB 117.3 . .
H4WA O4W H4WB 111.5 . .

loop_
_geom_bond_atom_site_label_1
_geom_bond_atom_site_label_2
_geom_bond_distance
_geom_bond_site_symmetry_2
Fe1 O1 2.0846(14) .
Fe1 O1 2.0846(14) 3_575
Fe1 O1W 2.1498(15) .
Fe1 O1W 2.1498(15) 3_575
Fe1 N1 2.2097(17) 4_575
Fe1 N1 2.2097(17) 2
C1 N1 1.340(3) .
C1 C2 1.374(3) .
C1 H1A 0.9300 .
C2 C3 1.385(3) .
C2 H2A 0.9300 .
C3 C4 1.387(3) .
C3 C6 1.489(3) .
C4 C5 1.376(3) .
C4 H4A 0.9300 .
C5 N1 1.342(3) .
C5 H5A 0.9300 .
C6 N2 1.328(3) .
C6 N3 1.338(3) .
C7 O1 1.274(2) .
C7 N4 1.357(3) .
C7 N2 1.360(2) .
C8 N4 1.330(2) .
C8 N3 1.335(3) .
C8 C9 1.484(3) .
C9 C10 1.385(3) .
C9 C13 1.389(3) .
C10 C11 1.383(3) .
C10 H10A 0.9300 .
C11 N5 1.332(3) .
C11 H11A 0.9300 .
C12 N5 1.337(3) .
C12 C13 1.375(3) .
C12 H12A 0.9300 .
C13 H13A 0.9300 .
N1 Fe1 2.2097(17) 2_545
O1W H1WA 0.8520 .
O1W H1WB 0.8904 .
O2W H2WA 0.8715 .
O2W H2WB 0.8877 .
O3W H3WA 0.8490 .
O3W H3WB 0.8610 .
O4W H4WA 0.8670 .
O4W H4WB 0.8690 .
